data_1573244
_journal_paper_doi 10.1039/D4CY01032A
_chemical_formula_moiety 'C34 H38 P2 Ru'
_chemical_formula_sum 'C34 H38 P2 Ru'
_chemical_formula_weight 609.65
_space_group_crystal_system monoclinic
_space_group_IT_number 15
_space_group_name_Hall '-I 2ya'
_space_group_name_H-M_alt 'I 1 2/a 1'
_atom_sites_solution_hydrogens mixed
_atom_sites_solution_primary dual
_audit_creation_method SHELXL-2018/3
_audit_update_record
;
2023-09-20 deposited with the CCDC.	2024-11-18 downloaded from the CCDC.
;
_cell_angle_alpha 90
_cell_angle_beta 104.7984(12)
_cell_angle_gamma 90
_cell_formula_units_Z 8
_cell_length_a 20.4141(3)
_cell_length_b 13.33648(14)
_cell_length_c 22.5810(3)
_cell_measurement_reflns_used 52659
_cell_measurement_temperature 150(2)
_cell_measurement_theta_max 30.1330
_cell_measurement_theta_min 3.3780
_cell_volume 5943.81(14)
_computing_cell_refinement 'CrysAlisPro 1.171.41.122a (Rigaku OD, 2021)'
_computing_data_collection 'CrysAlisPro 1.171.41.122a (Rigaku OD, 2021)'
_computing_data_reduction 'CrysAlisPro 1.171.41.122a (Rigaku OD, 2021)'
_computing_molecular_graphics 'ORTEP3 for Windows - Farrugia, L. J. J. Appl. Crystallogr. 1997, 30, 565'
_computing_publication_material
;
 'WinGX publication routines, Farrugia, 
 L. J., J. Appl. Crystallogr., 1999, 32, 837-838
;
_computing_structure_refinement
;
 SHELXL-2018/3 (Sheldrick, 2018)
 Sheldrick GM (2008) Acta Crystallogr A64:112--122 and 
 C. B. H\"ubschle, G. M. Sheldrick and B. Dittrich
 ShelXle: a Qt graphical user interface for SHELXL
 J. Appl. Cryst., 44, (2011) 1281-1284.
;
_computing_structure_solution
; 
 SHELXT
 Sheldrick, G. M. (2008). Acta Cryst. A64, 112-122.
;
_diffrn_ambient_environment N~2~
_diffrn_ambient_temperature 149.9(6)
_diffrn_detector 'CCD plate'
_diffrn_detector_area_resol_mean 8.0734
_diffrn_detector_type EosS2
_diffrn_measured_fraction_theta_full 0.998
_diffrn_measured_fraction_theta_max 0.942
_diffrn_measurement_device 'four-circle diffractometer'
_diffrn_measurement_device_type 'New Xcalibur, EosS2'
_diffrn_measurement_method '\w scans'
_diffrn_radiation_monochromator graphite
_diffrn_radiation_probe x-ray
_diffrn_radiation_type 'Mo K\a'
_diffrn_radiation_wavelength 0.71073
_diffrn_reflns_av_R_equivalents 0.0266
_diffrn_reflns_av_unetI/netI 0.0148
_diffrn_reflns_Laue_measured_fraction_full 0.998
_diffrn_reflns_Laue_measured_fraction_max 0.942
_diffrn_reflns_limit_h_max 28
_diffrn_reflns_limit_h_min -28
_diffrn_reflns_limit_k_max 18
_diffrn_reflns_limit_k_min -18
_diffrn_reflns_limit_l_max 31
_diffrn_reflns_limit_l_min -31
_diffrn_reflns_number 85135
_diffrn_reflns_point_group_measured_fraction_full 0.998
_diffrn_reflns_point_group_measured_fraction_max 0.942
_diffrn_reflns_theta_full 25.242
_diffrn_reflns_theta_max 30.275
_diffrn_reflns_theta_min 3.055
_diffrn_source 'fine-focus sealed X-ray tube'
_diffrn_source_type 'Enhance (Mo) X-ray Source'
_exptl_absorpt_coefficient_mu 0.656
_exptl_absorpt_correction_T_max 1.00000
_exptl_absorpt_correction_T_min 0.89179
_exptl_absorpt_correction_type multi-scan
_exptl_absorpt_process_details
;
CrysAlisPro 1.171.42.49 (Rigaku Oxford Diffraction, 2022)
Empirical absorption correction using spherical harmonics,
implemented in SCALE3 ABSPACK scaling algorithm.
;
_exptl_crystal_colour 'pale yellow'
_exptl_crystal_density_diffrn 1.363
_exptl_crystal_description block
_exptl_crystal_F_000 2528
_exptl_crystal_recrystallization_method 'Re-crystallisation from solvent: acetone'
_exptl_crystal_size_max 0.761
_exptl_crystal_size_mid 0.643
_exptl_crystal_size_min 0.397
_refine_diff_density_max 0.382
_refine_diff_density_min -0.450
_refine_diff_density_rms 0.058
_refine_ls_extinction_method none
_refine_ls_goodness_of_fit_ref 1.101
_refine_ls_hydrogen_treatment mixed
_refine_ls_matrix_type full
_refine_ls_number_parameters 368
_refine_ls_number_reflns 8371
_refine_ls_number_restraints 0
_refine_ls_restrained_S_all 1.101
_refine_ls_R_factor_all 0.0266
_refine_ls_R_factor_gt 0.0210
_refine_ls_shift/su_max 0.005
_refine_ls_shift/su_mean 0.000
_refine_ls_structure_factor_coef Fsqd
_refine_ls_weighting_details 'w=1/[\s^2^(Fo^2^)+(0.0165P)^2^+7.3888P] where P=(Fo^2^+2Fc^2^)/3'
_refine_ls_weighting_scheme calc
_refine_ls_wR_factor_gt 0.0473
_refine_ls_wR_factor_ref 0.0502
_reflns_Friedel_coverage 0.000
_reflns_number_gt 7521
_reflns_number_total 8371
_reflns_threshold_expression 'I > 2\s(I)'
_cod_data_source_file d4cy01032a2.cif
_cod_data_source_block e22uh2
_cod_original_sg_symbol_H-M 'I 2/a'
_cod_database_code 1573244
_shelx_shelxl_version_number 2018/3
_shelx_space_group_comment
;
The symmetry employed for this shelxl refinement is uniquely defined
by the following loop, which should always be used as a source of
symmetry information in preference to the above space-group names.
They are only intended as comments.
;
_shelx_estimated_absorpt_t_min 0.635
_shelx_estimated_absorpt_t_max 0.781
_oxdiff_exptl_absorpt_empirical_full_min 0.881
_oxdiff_exptl_absorpt_empirical_full_max 1.185
_oxdiff_exptl_absorpt_empirical_details
;
Empirical correction (ABSPACK) includes:
- Absorption correction using spherical harmonics
- Frame scaling
;

loop_
_space_group_symop_operation_xyz
'x, y, z'
'-x+1/2, y, -z'
'x+1/2, y+1/2, z+1/2'
'-x+1, y+1/2, -z+1/2'
'-x, -y, -z'
'x-1/2, -y, z'
'-x+1/2, -y+1/2, -z+1/2'
'x, -y+1/2, z+1/2'

loop_
_atom_site_label
_atom_site_type_symbol
_atom_site_fract_x
_atom_site_fract_y
_atom_site_fract_z
_atom_site_U_iso_or_equiv
_atom_site_adp_type
_atom_site_occupancy
_atom_site_site_symmetry_order
_atom_site_calc_flag
_atom_site_refinement_flags_posn
_atom_site_refinement_flags_adp
_atom_site_refinement_flags_occupancy
_atom_site_disorder_assembly
_atom_site_disorder_group
Ru Ru 0.44624(2) 0.67772(2) 0.60589(2) 0.01266(3) Uani 1 1 d . . . . .
P1 P 0.55642(2) 0.73227(2) 0.62710(2) 0.01439(6) Uani 1 1 d . . . . .
P2 P 0.43206(2) 0.79725(2) 0.67461(2) 0.01460(6) Uani 1 1 d . . . . .
C1 C 0.50737(6) 0.88003(10) 0.69374(6) 0.0204(3) Uani 1 1 d . . . . .
H1A H 0.500865 0.936070 0.664047 0.024 Uiso 1 1 calc R U . . .
H1B H 0.512479 0.908829 0.735077 0.024 Uiso 1 1 calc R U . . .
C2 C 0.57174(7) 0.82224(10) 0.69221(6) 0.0209(3) Uani 1 1 d . . . . .
H2A H 0.588201 0.785147 0.731155 0.025 Uiso 1 1 calc R U . . .
H2B H 0.607434 0.870321 0.688529 0.025 Uiso 1 1 calc R U . . .
C3 C 0.58754(6) 0.80195(10) 0.56944(6) 0.0178(2) Uani 1 1 d . . . . .
C4 C 0.57081(7) 0.90314(10) 0.55800(7) 0.0238(3) Uani 1 1 d . . . . .
H4 H 0.546192 0.937140 0.582381 0.029 Uiso 1 1 calc R U . . .
C5 C 0.58971(8) 0.95445(12) 0.51152(7) 0.0309(3) Uani 1 1 d . . . . .
H5 H 0.577649 1.022990 0.504227 0.037 Uiso 1 1 calc R U . . .
C6 C 0.62581(8) 0.90684(13) 0.47588(7) 0.0334(4) Uani 1 1 d . . . . .
H6 H 0.638857 0.942381 0.444258 0.040 Uiso 1 1 calc R U . . .
C7 C 0.64295(8) 0.80664(13) 0.48649(7) 0.0321(3) Uani 1 1 d . . . . .
H7 H 0.668014 0.773474 0.462173 0.038 Uiso 1 1 calc R U . . .
C8 C 0.62358(7) 0.75451(11) 0.53263(6) 0.0238(3) Uani 1 1 d . . . . .
H8 H 0.635071 0.685647 0.539157 0.029 Uiso 1 1 calc R U . . .
C9 C 0.62818(7) 0.64642(11) 0.65272(6) 0.0218(3) Uani 1 1 d . . . . .
C10 C 0.69323(8) 0.68439(14) 0.67812(7) 0.0334(4) Uani 1 1 d . . . . .
H10 H 0.700083 0.754764 0.682270 0.040 Uiso 1 1 calc R U . . .
C11 C 0.74774(9) 0.61961(19) 0.69724(8) 0.0509(6) Uani 1 1 d . . . . .
H11 H 0.791821 0.645942 0.714004 0.061 Uiso 1 1 calc R U . . .
C12 C 0.73839(11) 0.51778(19) 0.69211(8) 0.0578(7) Uani 1 1 d . . . . .
H12 H 0.775778 0.473891 0.706257 0.069 Uiso 1 1 calc R U . . .
C13 C 0.67495(12) 0.47910(15) 0.66651(8) 0.0500(6) Uani 1 1 d . . . . .
H13 H 0.668703 0.408561 0.662906 0.060 Uiso 1 1 calc R U . . .
C14 C 0.61946(9) 0.54352(11) 0.64571(7) 0.0310(3) Uani 1 1 d . . . . .
H14 H 0.576012 0.516724 0.626871 0.037 Uiso 1 1 calc R U . . .
C15 C 0.36264(6) 0.88840(10) 0.65296(6) 0.0172(2) Uani 1 1 d . . . . .
C16 C 0.36559(7) 0.98035(11) 0.68306(6) 0.0245(3) Uani 1 1 d . . . . .
H16 H 0.404391 0.996680 0.714972 0.029 Uiso 1 1 calc R U . . .
C17 C 0.31239(8) 1.04822(12) 0.66685(7) 0.0297(3) Uani 1 1 d . . . . .
H17 H 0.315032 1.110651 0.687581 0.036 Uiso 1 1 calc R U . . .
C18 C 0.25539(7) 1.02501(12) 0.62042(7) 0.0286(3) Uani 1 1 d . . . . .
H18 H 0.219175 1.071643 0.609046 0.034 Uiso 1 1 calc R U . . .
C19 C 0.25160(7) 0.93350(12) 0.59077(7) 0.0257(3) Uani 1 1 d . . . . .
H19 H 0.212421 0.917147 0.559275 0.031 Uiso 1 1 calc R U . . .
C20 C 0.30482(7) 0.86533(10) 0.60683(6) 0.0205(3) Uani 1 1 d . . . . .
H20 H 0.301743 0.802714 0.586237 0.025 Uiso 1 1 calc R U . . .
C21 C 0.42089(7) 0.76011(10) 0.75004(6) 0.0200(2) Uani 1 1 d . . . . .
C22 C 0.47580(8) 0.74653(13) 0.80068(7) 0.0326(3) Uani 1 1 d . . . . .
H22 H 0.520121 0.763145 0.797769 0.039 Uiso 1 1 calc R U . . .
C23 C 0.46650(10) 0.70883(16) 0.85561(7) 0.0431(4) Uani 1 1 d . . . . .
H23 H 0.504306 0.701585 0.890027 0.052 Uiso 1 1 calc R U . . .
C24 C 0.40280(10) 0.68205(13) 0.86022(7) 0.0385(4) Uani 1 1 d . . . . .
H24 H 0.396808 0.655266 0.897461 0.046 Uiso 1 1 calc R U . . .
C25 C 0.34762(9) 0.69431(13) 0.81043(7) 0.0330(3) Uani 1 1 d . . . . .
H25 H 0.303645 0.675555 0.813320 0.040 Uiso 1 1 calc R U . . .
C26 C 0.35660(7) 0.73417(11) 0.75606(6) 0.0249(3) Uani 1 1 d . . . . .
H26 H 0.318283 0.743909 0.722408 0.030 Uiso 1 1 calc R U . . .
C27 C 0.46528(8) 0.55949(10) 0.67854(6) 0.0241(3) Uani 1 1 d . . . . .
H27A H 0.5042(9) 0.5166(14) 0.6860(8) 0.029(5) Uiso 1 1 d . . . . .
H27B H 0.4592(9) 0.5874(13) 0.7142(8) 0.027(4) Uiso 1 1 d . . . . .
C28 C 0.40824(8) 0.53503(10) 0.63042(6) 0.0233(3) Uani 1 1 d . . . . .
C29 C 0.35255(7) 0.60203(11) 0.61824(7) 0.0236(3) Uani 1 1 d . . . . .
H29A H 0.3390(9) 0.6334(13) 0.6511(8) 0.027(4) Uiso 1 1 d . . . . .
H29B H 0.3156(9) 0.5895(13) 0.5850(8) 0.029(4) Uiso 1 1 d . . . . .
C30 C 0.40748(10) 0.44106(11) 0.59277(8) 0.0355(4) Uani 1 1 d . . . . .
H30A H 0.378805 0.451860 0.551293 0.053 Uiso 1 1 calc R U . . .
H30B H 0.389408 0.385151 0.611918 0.053 Uiso 1 1 calc R U . . .
H30C H 0.453720 0.425264 0.590690 0.053 Uiso 1 1 calc R U . . .
C31 C 0.41759(7) 0.78182(10) 0.52701(6) 0.0173(2) Uani 1 1 d . . . . .
H31A H 0.3795(8) 0.8256(12) 0.5220(7) 0.020(4) Uiso 1 1 d . . . . .
H31B H 0.4564(8) 0.8121(12) 0.5226(7) 0.019(4) Uiso 1 1 d . . . . .
C32 C 0.40469(6) 0.68177(10) 0.50682(6) 0.0186(2) Uani 1 1 d . . . . .
C33 C 0.46039(7) 0.61473(11) 0.51702(6) 0.0209(3) Uani 1 1 d . . . . .
H33A H 0.5033(10) 0.6381(14) 0.5125(8) 0.031(5) Uiso 1 1 d . . . . .
H33B H 0.4508(9) 0.5460(14) 0.5074(8) 0.028(4) Uiso 1 1 d . . . . .
C34 C 0.33350(7) 0.64943(13) 0.47618(7) 0.0291(3) Uani 1 1 d . . . . .
H34A H 0.324106 0.662077 0.432054 0.044 Uiso 1 1 calc R U . . .
H34B H 0.301507 0.687462 0.493226 0.044 Uiso 1 1 calc R U . . .
H34C H 0.328501 0.577670 0.483296 0.044 Uiso 1 1 calc R U . . .

loop_
_atom_site_aniso_label
_atom_site_aniso_U_11
_atom_site_aniso_U_22
_atom_site_aniso_U_33
_atom_site_aniso_U_23
_atom_site_aniso_U_13
_atom_site_aniso_U_12
Ru 0.01425(5) 0.01168(5) 0.01200(5) 0.00042(3) 0.00323(3) -0.00036(3)
P1 0.01343(14) 0.01410(14) 0.01505(14) 0.00061(11) 0.00254(11) 0.00151(11)
P2 0.01470(14) 0.01650(14) 0.01233(13) -0.00031(11) 0.00297(11) 0.00129(11)
C1 0.0186(6) 0.0194(6) 0.0231(6) -0.0070(5) 0.0051(5) -0.0007(5)
C2 0.0162(6) 0.0240(6) 0.0210(6) -0.0067(5) 0.0020(5) -0.0011(5)
C3 0.0131(5) 0.0195(6) 0.0195(6) 0.0018(5) 0.0017(4) -0.0028(4)
C4 0.0175(6) 0.0206(6) 0.0329(7) 0.0051(5) 0.0057(5) -0.0014(5)
C5 0.0250(7) 0.0252(7) 0.0393(8) 0.0128(6) 0.0021(6) -0.0062(6)
C6 0.0311(8) 0.0410(9) 0.0268(7) 0.0098(6) 0.0051(6) -0.0148(7)
C7 0.0322(8) 0.0416(9) 0.0256(7) -0.0025(6) 0.0131(6) -0.0086(7)
C8 0.0242(7) 0.0246(7) 0.0238(6) -0.0007(5) 0.0082(5) -0.0021(5)
C9 0.0226(6) 0.0254(7) 0.0175(6) 0.0034(5) 0.0053(5) 0.0104(5)
C10 0.0213(7) 0.0490(10) 0.0277(7) -0.0033(7) 0.0024(6) 0.0119(7)
C11 0.0301(9) 0.0868(16) 0.0312(9) -0.0058(9) -0.0005(7) 0.0319(10)
C12 0.0627(13) 0.0829(16) 0.0263(8) 0.0063(9) 0.0087(8) 0.0573(13)
C13 0.0874(16) 0.0383(10) 0.0317(9) 0.0108(7) 0.0285(10) 0.0391(10)
C14 0.0470(9) 0.0246(7) 0.0255(7) 0.0045(6) 0.0170(7) 0.0133(7)
C15 0.0173(6) 0.0211(6) 0.0142(5) 0.0021(4) 0.0060(4) 0.0037(5)
C16 0.0260(7) 0.0275(7) 0.0185(6) -0.0039(5) 0.0028(5) 0.0066(6)
C17 0.0343(8) 0.0274(7) 0.0276(7) -0.0047(6) 0.0085(6) 0.0106(6)
C18 0.0244(7) 0.0315(8) 0.0309(7) 0.0047(6) 0.0092(6) 0.0120(6)
C19 0.0161(6) 0.0337(8) 0.0263(7) 0.0024(6) 0.0039(5) 0.0032(5)
C20 0.0186(6) 0.0221(6) 0.0213(6) 0.0004(5) 0.0060(5) 0.0004(5)
C21 0.0259(7) 0.0211(6) 0.0135(5) -0.0011(5) 0.0059(5) 0.0030(5)
C22 0.0305(8) 0.0461(9) 0.0184(7) 0.0033(6) 0.0012(6) -0.0009(7)
C23 0.0492(11) 0.0578(12) 0.0172(7) 0.0072(7) -0.0008(7) 0.0014(9)
C24 0.0585(11) 0.0414(9) 0.0189(7) 0.0066(6) 0.0156(7) 0.0040(8)
C25 0.0409(9) 0.0364(8) 0.0272(7) 0.0042(6) 0.0188(7) 0.0024(7)
C26 0.0271(7) 0.0299(7) 0.0193(6) 0.0023(5) 0.0089(5) 0.0038(6)
C27 0.0343(8) 0.0182(6) 0.0211(6) 0.0076(5) 0.0093(6) 0.0031(6)
C28 0.0323(7) 0.0155(6) 0.0250(6) 0.0026(5) 0.0127(6) -0.0051(5)
C29 0.0232(7) 0.0236(7) 0.0258(7) -0.0010(5) 0.0096(5) -0.0081(5)
C30 0.0509(10) 0.0166(7) 0.0412(9) -0.0037(6) 0.0158(8) -0.0069(7)
C31 0.0153(6) 0.0212(6) 0.0150(5) 0.0050(5) 0.0032(4) 0.0025(5)
C32 0.0180(6) 0.0262(7) 0.0116(5) -0.0012(5) 0.0039(4) -0.0015(5)
C33 0.0237(6) 0.0209(6) 0.0194(6) -0.0050(5) 0.0078(5) -0.0007(5)
C34 0.0220(7) 0.0426(9) 0.0204(6) -0.0061(6) 0.0010(5) -0.0059(6)

loop_
_atom_type_symbol
_atom_type_description
_atom_type_scat_dispersion_real
_atom_type_scat_dispersion_imag
_atom_type_scat_source
C C 0.0033 0.0016 'International Tables Vol C Tables 4.2.6.8 and 6.1.1.4'
H H 0.0000 0.0000 'International Tables Vol C Tables 4.2.6.8 and 6.1.1.4'
P P 0.1023 0.0942 'International Tables Vol C Tables 4.2.6.8 and 6.1.1.4'
Ru Ru -1.2594 0.8363 'International Tables Vol C Tables 4.2.6.8 and 6.1.1.4'

loop_
_geom_angle_atom_site_label_1
_geom_angle_atom_site_label_2
_geom_angle_atom_site_label_3
_geom_angle
_geom_angle_site_symmetry_1
_geom_angle_site_symmetry_3
_geom_angle_publ_flag
C28 Ru C32 102.24(5) . . ?
C28 Ru C31 135.52(5) . . ?
C32 Ru C31 37.48(5) . . ?
C28 Ru C27 37.29(5) . . ?
C32 Ru C27 135.97(5) . . ?
C31 Ru C27 172.76(5) . . ?
C28 Ru C29 37.34(5) . . ?
C32 Ru C29 91.04(5) . . ?
C31 Ru C29 108.89(5) . . ?
C27 Ru C29 65.50(6) . . ?
C28 Ru C33 92.05(5) . . ?
C32 Ru C33 37.18(5) . . ?
C31 Ru C33 65.59(5) . . ?
C27 Ru C33 110.58(5) . . ?
C29 Ru C33 104.45(5) . . ?
C28 Ru P2 108.67(4) . . ?
C32 Ru P2 126.40(4) . . ?
C31 Ru P2 93.17(4) . . ?
C27 Ru P2 91.26(4) . . ?
C29 Ru P2 88.26(4) . . ?
C33 Ru P2 157.72(4) . . ?
C28 Ru P1 128.12(4) . . ?
C32 Ru P1 108.05(4) . . ?
C31 Ru P1 90.72(4) . . ?
C27 Ru P1 95.33(4) . . ?
C29 Ru P1 159.78(4) . . ?
C33 Ru P1 87.85(4) . . ?
P2 Ru P1 85.684(12) . . ?
C9 P1 C3 98.41(6) . . ?
C9 P1 C2 101.18(6) . . ?
C3 P1 C2 102.40(6) . . ?
C9 P1 Ru 121.97(5) . . ?
C3 P1 Ru 120.64(4) . . ?
C2 P1 Ru 109.10(4) . . ?
C15 P2 C21 98.90(6) . . ?
C15 P2 C1 101.87(6) . . ?
C21 P2 C1 103.66(6) . . ?
C15 P2 Ru 120.14(4) . . ?
C21 P2 Ru 120.34(4) . . ?
C1 P2 Ru 109.35(4) . . ?
C2 C1 P2 111.14(9) . . ?
C2 C1 H1A 109.4 . . ?
P2 C1 H1A 109.4 . . ?
C2 C1 H1B 109.4 . . ?
P2 C1 H1B 109.4 . . ?
H1A C1 H1B 108.0 . . ?
C1 C2 P1 111.73(9) . . ?
C1 C2 H2A 109.3 . . ?
P1 C2 H2A 109.3 . . ?
C1 C2 H2B 109.3 . . ?
P1 C2 H2B 109.3 . . ?
H2A C2 H2B 107.9 . . ?
C8 C3 C4 117.93(12) . . ?
C8 C3 P1 121.52(10) . . ?
C4 C3 P1 120.36(10) . . ?
C5 C4 C3 120.87(14) . . ?
C5 C4 H4 119.6 . . ?
C3 C4 H4 119.6 . . ?
C6 C5 C4 120.55(15) . . ?
C6 C5 H5 119.7 . . ?
C4 C5 H5 119.7 . . ?
C5 C6 C7 119.49(14) . . ?
C5 C6 H6 120.3 . . ?
C7 C6 H6 120.3 . . ?
C6 C7 C8 120.24(15) . . ?
C6 C7 H7 119.9 . . ?
C8 C7 H7 119.9 . . ?
C7 C8 C3 120.91(14) . . ?
C7 C8 H8 119.5 . . ?
C3 C8 H8 119.5 . . ?
C14 C9 C10 119.02(14) . . ?
C14 C9 P1 120.86(12) . . ?
C10 C9 P1 120.09(12) . . ?
C11 C10 C9 120.24(18) . . ?
C11 C10 H10 119.9 . . ?
C9 C10 H10 119.9 . . ?
C12 C11 C10 120.5(2) . . ?
C12 C11 H11 119.8 . . ?
C10 C11 H11 119.8 . . ?
C11 C12 C13 120.12(16) . . ?
C11 C12 H12 119.9 . . ?
C13 C12 H12 119.9 . . ?
C12 C13 C14 120.23(19) . . ?
C12 C13 H13 119.9 . . ?
C14 C13 H13 119.9 . . ?
C9 C14 C13 119.88(18) . . ?
C9 C14 H14 120.1 . . ?
C13 C14 H14 120.1 . . ?
C20 C15 C16 118.73(12) . . ?
C20 C15 P2 120.08(10) . . ?
C16 C15 P2 121.17(10) . . ?
C17 C16 C15 120.69(13) . . ?
C17 C16 H16 119.7 . . ?
C15 C16 H16 119.7 . . ?
C18 C17 C16 120.13(14) . . ?
C18 C17 H17 119.9 . . ?
C16 C17 H17 119.9 . . ?
C19 C18 C17 119.64(13) . . ?
C19 C18 H18 120.2 . . ?
C17 C18 H18 120.2 . . ?
C18 C19 C20 120.41(13) . . ?
C18 C19 H19 119.8 . . ?
C20 C19 H19 119.8 . . ?
C19 C20 C15 120.39(13) . . ?
C19 C20 H20 119.8 . . ?
C15 C20 H20 119.8 . . ?
C22 C21 C26 117.82(13) . . ?
C22 C21 P2 121.99(11) . . ?
C26 C21 P2 119.84(10) . . ?
C21 C22 C23 120.84(16) . . ?
C21 C22 H22 119.6 . . ?
C23 C22 H22 119.6 . . ?
C24 C23 C22 120.37(16) . . ?
C24 C23 H23 119.8 . . ?
C22 C23 H23 119.8 . . ?
C23 C24 C25 119.77(15) . . ?
C23 C24 H24 120.1 . . ?
C25 C24 H24 120.1 . . ?
C24 C25 C26 119.90(16) . . ?
C24 C25 H25 120.1 . . ?
C26 C25 H25 120.1 . . ?
C25 C26 C21 121.26(14) . . ?
C25 C26 H26 119.4 . . ?
C21 C26 H26 119.4 . . ?
C28 C27 Ru 69.15(7) . . ?
C28 C27 H27A 118.7(11) . . ?
Ru C27 H27A 122.0(11) . . ?
C28 C27 H27B 119.7(11) . . ?
Ru C27 H27B 108.6(11) . . ?
H27A C27 H27B 112.1(15) . . ?
C27 C28 C29 117.81(13) . . ?
C27 C28 C30 120.78(14) . . ?
C29 C28 C30 121.40(14) . . ?
C27 C28 Ru 73.56(8) . . ?
C29 C28 Ru 73.74(8) . . ?
C30 C28 Ru 122.26(10) . . ?
C28 C29 Ru 68.92(8) . . ?
C28 C29 H29A 120.3(11) . . ?
Ru C29 H29A 109.0(11) . . ?
C28 C29 H29B 119.2(11) . . ?
Ru C29 H29B 121.4(11) . . ?
H29A C29 H29B 111.7(15) . . ?
C28 C30 H30A 109.5 . . ?
C28 C30 H30B 109.5 . . ?
H30A C30 H30B 109.5 . . ?
C28 C30 H30C 109.5 . . ?
H30A C30 H30C 109.5 . . ?
H30B C30 H30C 109.5 . . ?
C32 C31 Ru 69.93(7) . . ?
C32 C31 H31A 117.4(10) . . ?
Ru C31 H31A 121.2(10) . . ?
C32 C31 H31B 118.4(10) . . ?
Ru C31 H31B 107.8(10) . . ?
H31A C31 H31B 114.6(14) . . ?
C31 C32 C33 117.86(12) . . ?
C31 C32 C34 119.85(12) . . ?
C33 C32 C34 122.29(13) . . ?
C31 C32 Ru 72.59(7) . . ?
C33 C32 Ru 74.47(7) . . ?
C34 C32 Ru 122.78(9) . . ?
C32 C33 Ru 68.35(7) . . ?
C32 C33 H33A 119.6(11) . . ?
Ru C33 H33A 107.5(11) . . ?
C32 C33 H33B 117.5(11) . . ?
Ru C33 H33B 119.7(10) . . ?
H33A C33 H33B 115.4(15) . . ?
C32 C34 H34A 109.5 . . ?
C32 C34 H34B 109.5 . . ?
H34A C34 H34B 109.5 . . ?
C32 C34 H34C 109.5 . . ?
H34A C34 H34C 109.5 . . ?
H34B C34 H34C 109.5 . . ?

loop_
_geom_bond_atom_site_label_1
_geom_bond_atom_site_label_2
_geom_bond_distance
_geom_bond_site_symmetry_2
_geom_bond_publ_flag
Ru C28 2.1794(13) . ?
Ru C32 2.1811(12) . ?
Ru C31 2.2158(12) . ?
Ru C27 2.2367(13) . ?
Ru C29 2.2422(13) . ?
Ru C33 2.2610(13) . ?
Ru P2 2.2941(3) . ?
Ru P1 2.2951(3) . ?
P1 C9 1.8327(13) . ?
P1 C3 1.8398(13) . ?
P1 C2 1.8612(13) . ?
P2 C15 1.8362(13) . ?
P2 C21 1.8430(13) . ?
P2 C1 1.8520(13) . ?
C1 C2 1.5313(18) . ?
C1 H1A 0.9900 . ?
C1 H1B 0.9900 . ?
C2 H2A 0.9900 . ?
C2 H2B 0.9900 . ?
C3 C8 1.3946(19) . ?
C3 C4 1.3999(18) . ?
C4 C5 1.388(2) . ?
C4 H4 0.9500 . ?
C5 C6 1.377(2) . ?
C5 H5 0.9500 . ?
C6 C7 1.387(2) . ?
C6 H6 0.9500 . ?
C7 C8 1.391(2) . ?
C7 H7 0.9500 . ?
C8 H8 0.9500 . ?
C9 C14 1.388(2) . ?
C9 C10 1.400(2) . ?
C10 C11 1.388(2) . ?
C10 H10 0.9500 . ?
C11 C12 1.372(3) . ?
C11 H11 0.9500 . ?
C12 C13 1.377(3) . ?
C12 H12 0.9500 . ?
C13 C14 1.404(2) . ?
C13 H13 0.9500 . ?
C14 H14 0.9500 . ?
C15 C20 1.3946(18) . ?
C15 C16 1.3958(19) . ?
C16 C17 1.389(2) . ?
C16 H16 0.9500 . ?
C17 C18 1.388(2) . ?
C17 H17 0.9500 . ?
C18 C19 1.385(2) . ?
C18 H18 0.9500 . ?
C19 C20 1.3919(19) . ?
C19 H19 0.9500 . ?
C20 H20 0.9500 . ?
C21 C22 1.3936(19) . ?
C21 C26 1.397(2) . ?
C22 C23 1.396(2) . ?
C22 H22 0.9500 . ?
C23 C24 1.378(3) . ?
C23 H23 0.9500 . ?
C24 C25 1.383(2) . ?
C24 H24 0.9500 . ?
C25 C26 1.392(2) . ?
C25 H25 0.9500 . ?
C26 H26 0.9500 . ?
C27 C28 1.413(2) . ?
C27 H27A 0.959(18) . ?
C27 H27B 0.924(18) . ?
C28 C29 1.417(2) . ?
C28 C30 1.512(2) . ?
C29 H29A 0.951(18) . ?
C29 H29B 0.933(18) . ?
C30 H30A 0.9800 . ?
C30 H30B 0.9800 . ?
C30 H30C 0.9800 . ?
C31 C32 1.4129(19) . ?
C31 H31A 0.956(16) . ?
C31 H31B 0.917(17) . ?
C32 C33 1.4182(19) . ?
C32 C34 1.5045(18) . ?
C33 H33A 0.960(19) . ?
C33 H33B 0.951(18) . ?
C34 H34A 0.9800 . ?
C34 H34B 0.9800 . ?
C34 H34C 0.9800 . ?

loop_
_geom_torsion_atom_site_label_1
_geom_torsion_atom_site_label_2
_geom_torsion_atom_site_label_3
_geom_torsion_atom_site_label_4
_geom_torsion
_geom_torsion_site_symmetry_1
_geom_torsion_site_symmetry_2
_geom_torsion_site_symmetry_3
_geom_torsion_site_symmetry_4
_geom_torsion_publ_flag
C15 P2 C1 C2 -160.70(9) . . . . ?
C21 P2 C1 C2 96.96(10) . . . . ?
Ru P2 C1 C2 -32.56(10) . . . . ?
P2 C1 C2 P1 39.97(12) . . . . ?
C9 P1 C2 C1 -160.09(10) . . . . ?
C3 P1 C2 C1 98.60(10) . . . . ?
Ru P1 C2 C1 -30.33(11) . . . . ?
C9 P1 C3 C8 37.10(12) . . . . ?
C2 P1 C3 C8 140.58(11) . . . . ?
Ru P1 C3 C8 -98.11(11) . . . . ?
C9 P1 C3 C4 -148.05(11) . . . . ?
C2 P1 C3 C4 -44.57(12) . . . . ?
Ru P1 C3 C4 76.73(11) . . . . ?
C8 C3 C4 C5 -0.1(2) . . . . ?
P1 C3 C4 C5 -175.15(11) . . . . ?
C3 C4 C5 C6 -0.4(2) . . . . ?
C4 C5 C6 C7 0.4(2) . . . . ?
C5 C6 C7 C8 0.3(2) . . . . ?
C6 C7 C8 C3 -0.8(2) . . . . ?
C4 C3 C8 C7 0.8(2) . . . . ?
P1 C3 C8 C7 175.72(11) . . . . ?
C3 P1 C9 C14 -118.19(12) . . . . ?
C2 P1 C9 C14 137.31(12) . . . . ?
Ru P1 C9 C14 16.20(14) . . . . ?
C3 P1 C9 C10 59.91(12) . . . . ?
C2 P1 C9 C10 -44.59(13) . . . . ?
Ru P1 C9 C10 -165.70(10) . . . . ?
C14 C9 C10 C11 -1.5(2) . . . . ?
P1 C9 C10 C11 -179.64(13) . . . . ?
C9 C10 C11 C12 -0.7(3) . . . . ?
C10 C11 C12 C13 1.6(3) . . . . ?
C11 C12 C13 C14 -0.2(3) . . . . ?
C10 C9 C14 C13 2.8(2) . . . . ?
P1 C9 C14 C13 -179.04(11) . . . . ?
C12 C13 C14 C9 -2.0(2) . . . . ?
C21 P2 C15 C20 -108.59(11) . . . . ?
C1 P2 C15 C20 145.32(11) . . . . ?
Ru P2 C15 C20 24.42(12) . . . . ?
C21 P2 C15 C16 69.66(12) . . . . ?
C1 P2 C15 C16 -36.43(12) . . . . ?
Ru P2 C15 C16 -157.33(9) . . . . ?
C20 C15 C16 C17 -0.9(2) . . . . ?
P2 C15 C16 C17 -179.15(11) . . . . ?
C15 C16 C17 C18 0.2(2) . . . . ?
C16 C17 C18 C19 0.6(2) . . . . ?
C17 C18 C19 C20 -0.7(2) . . . . ?
C18 C19 C20 C15 0.0(2) . . . . ?
C16 C15 C20 C19 0.8(2) . . . . ?
P2 C15 C20 C19 179.09(10) . . . . ?
C15 P2 C21 C22 -138.44(13) . . . . ?
C1 P2 C21 C22 -33.82(14) . . . . ?
Ru P2 C21 C22 88.68(13) . . . . ?
C15 P2 C21 C26 48.53(12) . . . . ?
C1 P2 C21 C26 153.15(11) . . . . ?
Ru P2 C21 C26 -84.35(12) . . . . ?
C26 C21 C22 C23 -0.4(2) . . . . ?
P2 C21 C22 C23 -173.57(14) . . . . ?
C21 C22 C23 C24 1.6(3) . . . . ?
C22 C23 C24 C25 -1.2(3) . . . . ?
C23 C24 C25 C26 -0.4(3) . . . . ?
C24 C25 C26 C21 1.6(2) . . . . ?
C22 C21 C26 C25 -1.2(2) . . . . ?
P2 C21 C26 C25 172.16(12) . . . . ?
Ru C27 C28 C29 -60.94(11) . . . . ?
Ru C27 C28 C30 118.17(13) . . . . ?
C27 C28 C29 Ru 60.84(11) . . . . ?
C30 C28 C29 Ru -118.26(13) . . . . ?
Ru C31 C32 C33 -61.11(10) . . . . ?
Ru C31 C32 C34 118.31(12) . . . . ?
C31 C32 C33 Ru 60.12(10) . . . . ?
C34 C32 C33 Ru -119.28(12) . . . . ?
